data_7241084
loop_
_publ_author_name
'Joy, Md. Tuhinur R.'
Roknuzzaman,
'Hossain, Md. Emdad'
'Ghosh, Shishir'
'Tocher, Derek A.'
'Richmond, Michael G.'
'Kabir, Shariff E.'

_publ_section_title
;
 Reactions of triosmium and triruthenium clusters with 2-ethynylpyridine:
 new modes for alkyne C--C bond coupling and C--H bond activation
;
_journal_issue 51
_journal_name_full 'RSC Advances'
_journal_page_first 30671
_journal_page_last 30682
_journal_paper_doi 10.1039/D0RA05393G
_journal_volume 10
_journal_year 2020
_chemical_formula_moiety 'C29 H15 N3 O8 Ru3'
_chemical_formula_sum 'C29 H15 N3 O8 Ru3'
_chemical_formula_weight 836.65
_space_group_crystal_system triclinic
_space_group_IT_number 2
_space_group_name_Hall '-P 1'
_space_group_name_H-M_alt 'P -1'
_atom_sites_solution_hydrogens geom
_atom_sites_solution_primary direct
_audit_creation_date 2019-07-17
_audit_creation_method
;
Olex2 1.2
(compiled 2018.05.29 svn.r3508 for OlexSys, GUI svn.r5506)
;
_audit_update_record
;
2020-06-13 deposited with the CCDC.	2020-08-19 downloaded from the CCDC.
;
_cell_angle_alpha 75.91(5)
_cell_angle_beta 73.55(6)
_cell_angle_gamma 61.99(9)
_cell_formula_units_Z 2
_cell_length_a 11.114(18)
_cell_length_b 11.221(17)
_cell_length_c 13.16(2)
_cell_measurement_reflns_used 9967
_cell_measurement_temperature 193(1)
_cell_measurement_theta_max 27.083
_cell_measurement_theta_min 2.227
_cell_volume 1378(4)
_computing_cell_refinement 'SAINT v8.37A (Bruker, 2015)'
_computing_data_reduction 'SAINT v8.37A (Bruker, 2015)'
_computing_molecular_graphics 'Olex2 (Dolomanov et al., 2009)'
_computing_publication_material 'Olex2 (Dolomanov et al., 2009)'
_computing_structure_refinement 'ShelXL (Sheldrick, 2015)'
_computing_structure_solution 'ShelXS (Sheldrick, 2008)'
_diffrn_ambient_temperature 193(1)
_diffrn_detector_area_resol_mean 7.9
_diffrn_detector_type 'CCD area detector'
_diffrn_measured_fraction_theta_full 0.995
_diffrn_measured_fraction_theta_max 0.992
_diffrn_measurement_device 'three-circle diffractometer'
_diffrn_measurement_device_type 'Bruker APEX3 CCD diffractometer'
_diffrn_measurement_method '\w and \f scans'
_diffrn_radiation_type MoK\a
_diffrn_radiation_wavelength 0.71073
_diffrn_reflns_av_R_equivalents 0.0720
_diffrn_reflns_av_unetI/netI 0.0550
_diffrn_reflns_Laue_measured_fraction_full 0.995
_diffrn_reflns_Laue_measured_fraction_max 0.992
_diffrn_reflns_limit_h_max 14
_diffrn_reflns_limit_h_min -14
_diffrn_reflns_limit_k_max 14
_diffrn_reflns_limit_k_min -14
_diffrn_reflns_limit_l_max 16
_diffrn_reflns_limit_l_min -16
_diffrn_reflns_number 31001
_diffrn_reflns_point_group_measured_fraction_full 0.995
_diffrn_reflns_point_group_measured_fraction_max 0.992
_diffrn_reflns_theta_full 25.242
_diffrn_reflns_theta_max 27.218
_diffrn_reflns_theta_min 2.236
_exptl_absorpt_coefficient_mu 1.682
_exptl_absorpt_correction_T_max 0.7455
_exptl_absorpt_correction_T_min 0.5665
_exptl_absorpt_correction_type multi-scan
_exptl_absorpt_process_details
'SADABS-2014/5 (Bruker,2014/5) was used for absorption correction. wR2(int) was 0.1432 before and 0.0729 after correction. The Ratio of minimum to maximum transmission is 0.7599. The \l/2 correction factor is Not present.'
_exptl_crystal_colour orange
_exptl_crystal_colour_primary orange
_exptl_crystal_density_diffrn 2.017
_exptl_crystal_description plate
_exptl_crystal_F_000 812
_exptl_crystal_size_max 0.245
_exptl_crystal_size_mid 0.197
_exptl_crystal_size_min 0.043
_refine_diff_density_max 3.272
_refine_diff_density_min -1.454
_refine_diff_density_rms 0.228
_refine_ls_extinction_method none
_refine_ls_goodness_of_fit_ref 1.052
_refine_ls_hydrogen_treatment constr
_refine_ls_matrix_type full
_refine_ls_number_parameters 388
_refine_ls_number_reflns 6101
_refine_ls_number_restraints 0
_refine_ls_restrained_S_all 1.052
_refine_ls_R_factor_all 0.1010
_refine_ls_R_factor_gt 0.0687
_refine_ls_shift/su_max 0.000
_refine_ls_shift/su_mean 0.000
_refine_ls_structure_factor_coef Fsqd
_refine_ls_weighting_details 'w=1/[\s^2^(Fo^2^)+(0.0652P)^2^+26.0485P] where P=(Fo^2^+2Fc^2^)/3'
_refine_ls_weighting_scheme calc
_refine_ls_wR_factor_gt 0.1619
_refine_ls_wR_factor_ref 0.1872
_reflns_Friedel_coverage 0.000
_reflns_number_gt 4494
_reflns_number_total 6101
_reflns_threshold_expression 'I > 2\s(I)'
_cod_data_source_file d0ra05393g2.cif
_cod_data_source_block tr_63e_0m
_cod_depositor_comments 'Adding full bibliography for 7241081--7241085.cif.'
_cod_original_cell_volume 1377(4)
_cod_database_code 7241084
_shelx_shelxl_version_number 2018/3
_shelx_space_group_comment
;
The symmetry employed for this shelxl refinement is uniquely defined
by the following loop, which should always be used as a source of
symmetry information in preference to the above space-group names.
They are only intended as comments.
;
_shelx_estimated_absorpt_t_max 0.931
_shelx_estimated_absorpt_t_min 0.683
_olex2_refinement_description
;
1. Fixed Uiso
 At 1.2 times of:
  All C(H) groups
2.a Ternary CH refined with riding coordinates:
 C10(H10), C11(H11), C13(H13)
2.b Aromatic/amide H refined with riding coordinates:
 C16(H16), C17(H17), C18(H18), C19(H19), C21(H21), C22(H22), C23(H23),
 C24(H24), C26(H26), C27(H27), C28(H28), C29(H29)
;
_olex2_submission_special_instructions 'No special instructions were received'

loop_
_space_group_symop_operation_xyz
'x, y, z'
'-x, -y, -z'

loop_
_atom_site_label
_atom_site_type_symbol
_atom_site_fract_x
_atom_site_fract_y
_atom_site_fract_z
_atom_site_U_iso_or_equiv
_atom_site_adp_type
_atom_site_occupancy
_atom_site_site_symmetry_order
_atom_site_calc_flag
_atom_site_refinement_flags_posn
_atom_site_refinement_flags_adp
_atom_site_refinement_flags_occupancy
_atom_site_disorder_assembly
_atom_site_disorder_group
Ru1 Ru 0.68856(7) 0.33997(7) 0.23399(6) 0.02481(19) Uani 1 1 d . . . . .
O1 O 0.9957(7) 0.1579(8) 0.2008(7) 0.0455(19) Uani 1 1 d . . . . .
N1 N 0.8781(10) -0.0790(9) 0.2467(8) 0.044(2) Uani 1 1 d . . . . .
C1 C 0.8861(10) 0.2463(10) 0.2117(7) 0.0298(19) Uani 1 1 d . . . . .
Ru2 Ru 0.47637(7) 0.25857(8) 0.29258(6) 0.0271(2) Uani 1 1 d . . . . .
O2 O 0.6728(8) 0.4106(9) -0.0029(6) 0.048(2) Uani 1 1 d . . . . .
N2 N 0.8383(8) 0.3443(9) 0.4187(6) 0.0340(18) Uani 1 1 d . . . . .
C2 C 0.6785(10) 0.3860(10) 0.0858(8) 0.035(2) Uani 1 1 d . . . . .
Ru3 Ru 0.82953(8) 0.47096(8) 0.26793(6) 0.0314(2) Uani 1 1 d . . . . .
O3 O 0.2097(8) 0.5157(10) 0.3402(9) 0.067(3) Uani 1 1 d . . . . .
N3 N 0.4079(11) 0.7033(11) 0.2151(8) 0.053(3) Uani 1 1 d . . . . .
C3 C 0.3110(11) 0.4229(10) 0.3212(10) 0.039(2) Uani 1 1 d . . . . .
C4 C 0.3735(10) 0.1559(10) 0.3542(9) 0.037(2) Uani 1 1 d . . . . .
O4 O 0.3115(9) 0.0948(9) 0.3941(8) 0.060(2) Uani 1 1 d . . . . .
C5 C 0.4567(10) 0.2672(10) 0.1517(8) 0.035(2) Uani 1 1 d . . . . .
O5 O 0.4458(8) 0.2689(10) 0.0659(6) 0.054(2) Uani 1 1 d . . . . .
C6 C 0.8227(11) 0.5696(13) 0.1304(10) 0.044(3) Uani 1 1 d . . . . .
O6 O 0.7915(10) 0.6903(10) 0.3869(8) 0.062(2) Uani 1 1 d . . . . .
C7 C 0.8052(12) 0.6143(13) 0.3361(9) 0.045(3) Uani 1 1 d . . . . .
O7 O 1.1493(8) 0.3364(11) 0.2015(8) 0.067(3) Uani 1 1 d . . . . .
C8 C 1.0341(11) 0.3855(12) 0.2293(8) 0.037(2) Uani 1 1 d . . . . .
O8 O 0.8175(10) 0.6295(10) 0.0461(7) 0.064(3) Uani 1 1 d . . . . .
C9 C 0.6990(9) 0.1438(9) 0.2639(7) 0.0256(18) Uani 1 1 d . . . . .
C10 C 0.6468(9) 0.1104(9) 0.3730(7) 0.0269(18) Uani 1 1 d . . . . .
H10 H 0.656122 0.016547 0.404271 0.032 Uiso 1 1 calc R . . . .
C12 C 0.6381(9) 0.3162(9) 0.4054(7) 0.0228(17) Uani 1 1 d . . . . .
C11 C 0.5721(10) 0.2231(10) 0.4330(8) 0.032(2) Uani 1 1 d . . . . .
H11 H 0.519664 0.211272 0.507335 0.038 Uiso 1 1 calc R . . . .
C14 C 0.6149(9) 0.5403(9) 0.2983(7) 0.0277(19) Uani 1 1 d . . . . .
C13 C 0.5528(9) 0.4616(9) 0.3719(7) 0.0277(19) Uani 1 1 d . . . . .
H13 H 0.449743 0.495196 0.383783 0.033 Uiso 1 1 calc R . . . .
C15 C 0.7900(9) 0.0327(9) 0.1972(8) 0.0276(19) Uani 1 1 d . . . . .
C16 C 0.7886(11) 0.0403(11) 0.0915(8) 0.041(2) Uani 1 1 d . . . . .
H16 H 0.725400 0.121108 0.057115 0.049 Uiso 1 1 calc R . . . .
C17 C 0.8778(12) -0.0677(12) 0.0349(9) 0.049(3) Uani 1 1 d . . . . .
H17 H 0.875595 -0.062813 -0.037702 0.058 Uiso 1 1 calc R . . . .
C18 C 0.9695(12) -0.1820(12) 0.0856(10) 0.048(3) Uani 1 1 d . . . . .
H18 H 1.033565 -0.258193 0.049112 0.057 Uiso 1 1 calc R . . . .
C19 C 0.9659(12) -0.1831(11) 0.1888(9) 0.047(3) Uani 1 1 d . . . . .
H19 H 1.029629 -0.262797 0.223729 0.056 Uiso 1 1 calc R . . . .
C20 C 0.7572(9) 0.2788(10) 0.4563(7) 0.0294(19) Uani 1 1 d . . . . .
C21 C 0.7868(11) 0.1720(11) 0.5410(8) 0.038(2) Uani 1 1 d . . . . .
H21 H 0.728777 0.125957 0.567543 0.045 Uiso 1 1 calc R . . . .
C22 C 0.8989(12) 0.1341(11) 0.5853(9) 0.044(3) Uani 1 1 d . . . . .
H22 H 0.919541 0.061087 0.641908 0.053 Uiso 1 1 calc R . . . .
C23 C 0.9821(11) 0.2024(12) 0.5474(9) 0.043(3) Uani 1 1 d . . . . .
H23 H 1.060868 0.177406 0.576710 0.052 Uiso 1 1 calc R . . . .
C24 C 0.9471(10) 0.3067(11) 0.4665(8) 0.038(2) Uani 1 1 d . . . . .
H24 H 1.001798 0.356310 0.441957 0.046 Uiso 1 1 calc R . . . .
C25 C 0.5245(11) 0.6791(11) 0.2515(9) 0.038(2) Uani 1 1 d . . . . .
C26 C 0.5633(11) 0.7761(10) 0.2437(10) 0.041(3) Uani 1 1 d . . . . .
H26 H 0.642872 0.757452 0.269461 0.050 Uiso 1 1 calc R . . . .
C27 C 0.4892(16) 0.8998(13) 0.1991(13) 0.066(4) Uani 1 1 d . . . . .
H27 H 0.518869 0.968642 0.192434 0.079 Uiso 1 1 calc R . . . .
C28 C 0.3713(13) 0.9342(13) 0.1618(10) 0.054(3) Uani 1 1 d . . . . .
H28 H 0.320687 1.024324 0.130527 0.065 Uiso 1 1 calc R . . . .
C29 C 0.3303(13) 0.8353(12) 0.1714(10) 0.050(3) Uani 1 1 d . . . . .
H29 H 0.248213 0.856043 0.148226 0.061 Uiso 1 1 calc R . . . .

loop_
_atom_site_aniso_label
_atom_site_aniso_U_11
_atom_site_aniso_U_22
_atom_site_aniso_U_33
_atom_site_aniso_U_23
_atom_site_aniso_U_13
_atom_site_aniso_U_12
Ru1 0.0214(3) 0.0249(4) 0.0242(4) -0.0040(3) -0.0082(3) -0.0045(3)
O1 0.025(4) 0.045(4) 0.055(5) -0.017(4) -0.010(3) 0.001(3)
N1 0.042(5) 0.030(5) 0.045(5) -0.005(4) -0.018(4) 0.003(4)
C1 0.027(5) 0.036(5) 0.023(4) -0.009(4) -0.005(4) -0.008(4)
Ru2 0.0236(4) 0.0268(4) 0.0287(4) -0.0031(3) -0.0082(3) -0.0075(3)
O2 0.052(5) 0.065(5) 0.020(4) -0.002(3) -0.014(3) -0.017(4)
N2 0.029(4) 0.043(5) 0.026(4) -0.010(4) -0.011(3) -0.008(4)
C2 0.029(5) 0.028(5) 0.038(6) -0.009(4) -0.005(4) -0.003(4)
Ru3 0.0275(4) 0.0363(4) 0.0325(4) -0.0051(3) -0.0101(3) -0.0127(3)
O3 0.032(4) 0.056(6) 0.099(8) -0.031(5) -0.020(5) 0.007(4)
N3 0.051(6) 0.065(7) 0.039(5) 0.003(5) -0.014(5) -0.022(5)
C3 0.033(5) 0.028(5) 0.061(7) -0.005(5) -0.013(5) -0.013(4)
C4 0.033(5) 0.026(5) 0.045(6) 0.006(4) -0.023(4) -0.003(4)
O4 0.056(5) 0.055(5) 0.075(6) 0.016(5) -0.018(5) -0.037(5)
C5 0.028(5) 0.032(5) 0.039(6) -0.005(4) -0.010(4) -0.007(4)
O5 0.045(5) 0.075(6) 0.034(4) -0.013(4) -0.016(3) -0.011(4)
C6 0.037(6) 0.056(7) 0.047(7) -0.007(6) -0.007(5) -0.028(5)
O6 0.074(6) 0.071(6) 0.064(6) -0.023(5) -0.018(5) -0.040(5)
C7 0.050(6) 0.057(7) 0.039(6) -0.005(5) -0.014(5) -0.030(6)
O7 0.032(4) 0.108(8) 0.062(6) -0.021(6) -0.014(4) -0.024(5)
C8 0.036(6) 0.051(6) 0.032(5) -0.005(5) -0.009(4) -0.023(5)
O8 0.074(6) 0.075(6) 0.042(5) 0.017(5) -0.019(4) -0.039(5)
C9 0.019(4) 0.028(5) 0.023(4) 0.000(4) -0.011(3) -0.004(4)
C10 0.029(4) 0.020(4) 0.027(4) 0.003(3) -0.012(4) -0.006(4)
C12 0.025(4) 0.023(4) 0.019(4) -0.002(3) -0.009(3) -0.007(3)
C11 0.028(5) 0.037(5) 0.029(5) -0.008(4) -0.009(4) -0.009(4)
C14 0.025(4) 0.028(5) 0.032(5) -0.015(4) -0.011(4) -0.005(4)
C13 0.016(4) 0.030(5) 0.034(5) -0.022(4) -0.005(3) 0.000(3)
C15 0.019(4) 0.026(4) 0.035(5) -0.003(4) -0.008(4) -0.006(4)
C16 0.035(5) 0.036(6) 0.032(5) -0.005(4) -0.013(4) 0.005(4)
C17 0.045(6) 0.055(7) 0.029(5) -0.013(5) -0.015(5) 0.000(5)
C18 0.037(6) 0.043(6) 0.053(7) -0.022(5) -0.003(5) -0.005(5)
C19 0.044(6) 0.030(5) 0.042(6) 0.001(5) -0.017(5) 0.006(5)
C20 0.028(4) 0.038(5) 0.022(4) -0.010(4) -0.006(4) -0.010(4)
C21 0.039(5) 0.040(6) 0.027(5) -0.006(4) -0.012(4) -0.008(5)
C22 0.047(6) 0.030(5) 0.037(6) 0.000(4) -0.022(5) 0.004(5)
C23 0.030(5) 0.058(7) 0.039(6) -0.019(5) -0.014(4) -0.006(5)
C24 0.032(5) 0.041(6) 0.034(5) -0.013(4) -0.013(4) -0.003(4)
C25 0.032(5) 0.035(5) 0.039(6) -0.006(4) -0.010(4) -0.006(4)
C26 0.038(6) 0.020(5) 0.065(7) -0.007(5) -0.027(5) -0.002(4)
C27 0.080(10) 0.037(7) 0.084(11) -0.005(7) -0.022(8) -0.026(7)
C28 0.052(7) 0.042(7) 0.052(7) 0.000(6) -0.016(6) -0.007(6)
C29 0.049(7) 0.042(6) 0.046(7) 0.002(5) -0.024(5) -0.003(5)

loop_
_atom_type_symbol
_atom_type_description
_atom_type_scat_dispersion_real
_atom_type_scat_dispersion_imag
_atom_type_scat_source
C C 0.0033 0.0016 'International Tables Vol C Tables 4.2.6.8 and 6.1.1.4'
H H 0.0000 0.0000 'International Tables Vol C Tables 4.2.6.8 and 6.1.1.4'
N N 0.0061 0.0033 'International Tables Vol C Tables 4.2.6.8 and 6.1.1.4'
O O 0.0106 0.0060 'International Tables Vol C Tables 4.2.6.8 and 6.1.1.4'
Ru Ru -1.2594 0.8363 'International Tables Vol C Tables 4.2.6.8 and 6.1.1.4'

loop_
_geom_angle_atom_site_label_1
_geom_angle_atom_site_label_2
_geom_angle_atom_site_label_3
_geom_angle
_geom_angle_site_symmetry_1
_geom_angle_site_symmetry_3
_geom_angle_publ_flag
C1 Ru1 Ru2 134.3(3) . . ?
C1 Ru1 C2 95.8(4) . . ?
C1 Ru1 Ru3 62.6(3) . . ?
C1 Ru1 C9 84.0(4) . . ?
C1 Ru1 C12 100.1(4) . . ?
C1 Ru1 C14 109.7(4) . . ?
C1 Ru1 C13 124.3(4) . . ?
Ru2 Ru1 Ru3 152.05(6) . . ?
C2 Ru1 Ru2 94.6(3) . . ?
C2 Ru1 Ru3 106.5(3) . . ?
C2 Ru1 C9 100.9(4) . . ?
C2 Ru1 C12 164.0(4) . . ?
C2 Ru1 C14 106.6(4) . . ?
C2 Ru1 C13 129.2(4) . . ?
C9 Ru1 Ru2 50.4(2) . . ?
C9 Ru1 Ru3 138.2(2) . . ?
C9 Ru1 C12 80.4(3) . . ?
C9 Ru1 C14 147.6(4) . . ?
C9 Ru1 C13 112.0(4) . . ?
C12 Ru1 Ru2 73.7(2) . . ?
C12 Ru1 Ru3 81.7(2) . . ?
C12 Ru1 C14 68.5(3) . . ?
C12 Ru1 C13 39.0(3) . . ?
C14 Ru1 Ru2 109.6(3) . . ?
C14 Ru1 Ru3 47.3(2) . . ?
C13 Ru1 Ru2 79.4(2) . . ?
C13 Ru1 Ru3 73.1(2) . . ?
C13 Ru1 C14 35.9(3) . . ?
C15 N1 C19 117.3(9) . . ?
Ru1 C1 Ru3 75.7(3) . . ?
O1 C1 Ru1 159.5(9) . . ?
O1 C1 Ru3 123.7(7) . . ?
C3 Ru2 Ru1 104.1(3) . . ?
C3 Ru2 C9 151.7(4) . . ?
C3 Ru2 C10 137.6(4) . . ?
C3 Ru2 C11 100.5(4) . . ?
C4 Ru2 Ru1 162.0(3) . . ?
C4 Ru2 C3 90.0(4) . . ?
C4 Ru2 C5 93.4(4) . . ?
C4 Ru2 C9 115.6(4) . . ?
C4 Ru2 C10 90.8(4) . . ?
C4 Ru2 C11 97.7(4) . . ?
C5 Ru2 Ru1 96.6(3) . . ?
C5 Ru2 C3 94.3(5) . . ?
C5 Ru2 C9 96.0(4) . . ?
C5 Ru2 C10 128.0(4) . . ?
C5 Ru2 C11 161.5(4) . . ?
C9 Ru2 Ru1 48.4(3) . . ?
C9 Ru2 C10 38.1(3) . . ?
C9 Ru2 C11 65.9(3) . . ?
C10 Ru2 Ru1 71.3(3) . . ?
C10 Ru2 C11 37.5(3) . . ?
C11 Ru2 Ru1 69.1(3) . . ?
C20 N2 Ru3 121.3(6) . . ?
C20 N2 C24 118.2(9) . . ?
C24 N2 Ru3 119.1(7) . . ?
O2 C2 Ru1 178.4(9) . . ?
C1 Ru3 Ru1 41.7(2) . . ?
N2 Ru3 Ru1 84.4(2) . . ?
N2 Ru3 C1 79.3(3) . . ?
C6 Ru3 Ru1 91.3(3) . . ?
C6 Ru3 C1 95.7(4) . . ?
C6 Ru3 N2 174.9(4) . . ?
C6 Ru3 C7 95.9(5) . . ?
C6 Ru3 C8 89.5(5) . . ?
C6 Ru3 C14 89.5(4) . . ?
C7 Ru3 Ru1 142.7(4) . . ?
C7 Ru3 C1 167.3(4) . . ?
C7 Ru3 N2 89.1(4) . . ?
C7 Ru3 C8 98.7(5) . . ?
C7 Ru3 C14 89.4(4) . . ?
C8 Ru3 Ru1 118.0(3) . . ?
C8 Ru3 C1 76.5(4) . . ?
C8 Ru3 N2 90.1(4) . . ?
C8 Ru3 C14 172.0(4) . . ?
C14 Ru3 Ru1 54.1(3) . . ?
C14 Ru3 C1 95.7(3) . . ?
C14 Ru3 N2 90.1(4) . . ?
C29 N3 C25 117.7(11) . . ?
O3 C3 Ru2 176.4(10) . . ?
O4 C4 Ru2 178.1(10) . . ?
O5 C5 Ru2 178.2(9) . . ?
O8 C6 Ru3 179.3(10) . . ?
O6 C7 Ru3 172.5(11) . . ?
O7 C8 Ru3 175.7(9) . . ?
Ru1 C9 Ru2 81.2(3) . . ?
C10 C9 Ru1 111.3(6) . . ?
C10 C9 Ru2 72.3(5) . . ?
C10 C9 C15 119.0(8) . . ?
C15 C9 Ru1 126.4(6) . . ?
C15 C9 Ru2 129.9(6) . . ?
Ru2 C10 H10 122.6 . . ?
C9 C10 Ru2 69.6(5) . . ?
C9 C10 H10 122.6 . . ?
C9 C10 C11 114.7(8) . . ?
C11 C10 Ru2 73.5(5) . . ?
C11 C10 H10 122.6 . . ?
C11 C12 Ru1 103.9(6) . . ?
C11 C12 C13 118.0(8) . . ?
C11 C12 C20 117.4(8) . . ?
C13 C12 Ru1 75.0(5) . . ?
C13 C12 C20 118.9(8) . . ?
C20 C12 Ru1 113.8(6) . . ?
Ru2 C11 H11 119.8 . . ?
C10 C11 Ru2 68.9(5) . . ?
C10 C11 C12 112.2(8) . . ?
C10 C11 H11 119.8 . . ?
C12 C11 Ru2 105.1(6) . . ?
C12 C11 H11 119.8 . . ?
Ru3 C14 Ru1 78.6(3) . . ?
C13 C14 Ru1 71.3(5) . . ?
C13 C14 Ru3 119.7(7) . . ?
C13 C14 C25 119.2(8) . . ?
C25 C14 Ru1 126.4(6) . . ?
C25 C14 Ru3 120.8(7) . . ?
Ru1 C13 H13 118.6 . . ?
C12 C13 Ru1 65.9(4) . . ?
C12 C13 H13 118.6 . . ?
C14 C13 Ru1 72.9(5) . . ?
C14 C13 C12 120.2(8) . . ?
C14 C13 H13 118.6 . . ?
N1 C15 C9 114.8(9) . . ?
N1 C15 C16 120.6(9) . . ?
C16 C15 C9 124.6(8) . . ?
C15 C16 H16 119.6 . . ?
C15 C16 C17 120.9(10) . . ?
C17 C16 H16 119.6 . . ?
C16 C17 H17 120.8 . . ?
C18 C17 C16 118.5(10) . . ?
C18 C17 H17 120.8 . . ?
C17 C18 H18 121.1 . . ?
C19 C18 C17 117.8(10) . . ?
C19 C18 H18 121.1 . . ?
N1 C19 H19 117.5 . . ?
C18 C19 N1 124.9(10) . . ?
C18 C19 H19 117.5 . . ?
N2 C20 C12 119.8(8) . . ?
N2 C20 C21 120.2(9) . . ?
C21 C20 C12 120.0(9) . . ?
C20 C21 H21 119.9 . . ?
C22 C21 C20 120.2(11) . . ?
C22 C21 H21 119.9 . . ?
C21 C22 H22 120.1 . . ?
C21 C22 C23 119.8(10) . . ?
C23 C22 H22 120.1 . . ?
C22 C23 H23 121.2 . . ?
C24 C23 C22 117.6(10) . . ?
C24 C23 H23 121.2 . . ?
N2 C24 H24 118.0 . . ?
C23 C24 N2 123.9(11) . . ?
C23 C24 H24 118.0 . . ?
N3 C25 C14 121.4(10) . . ?
C26 C25 N3 122.1(10) . . ?
C26 C25 C14 116.4(9) . . ?
C25 C26 H26 120.7 . . ?
C25 C26 C27 118.7(11) . . ?
C27 C26 H26 120.7 . . ?
C26 C27 H27 118.2 . . ?
C26 C27 C28 123.6(13) . . ?
C28 C27 H27 118.2 . . ?
C27 C28 H28 121.1 . . ?
C29 C28 C27 117.7(12) . . ?
C29 C28 H28 121.1 . . ?
N3 C29 H29 119.9 . . ?
C28 C29 N3 120.2(12) . . ?
C28 C29 H29 119.9 . . ?

loop_
_geom_bond_atom_site_label_1
_geom_bond_atom_site_label_2
_geom_bond_distance
_geom_bond_site_symmetry_2
_geom_bond_publ_flag
Ru1 C1 1.905(10) . ?
Ru1 Ru2 2.764(4) . ?
Ru1 C2 1.913(11) . ?
Ru1 Ru3 2.774(3) . ?
Ru1 C9 2.093(10) . ?
Ru1 C12 2.146(9) . ?
Ru1 C14 2.291(9) . ?
Ru1 C13 2.270(9) . ?
O1 C1 1.150(12) . ?
N1 C15 1.328(12) . ?
N1 C19 1.357(14) . ?
C1 Ru3 2.541(10) . ?
Ru2 C3 1.919(11) . ?
Ru2 C4 1.884(11) . ?
Ru2 C5 1.902(11) . ?
Ru2 C9 2.154(9) . ?
Ru2 C10 2.189(9) . ?
Ru2 C11 2.249(10) . ?
O2 C2 1.144(12) . ?
N2 Ru3 2.138(9) . ?
N2 C20 1.338(13) . ?
N2 C24 1.363(12) . ?
Ru3 C6 1.879(13) . ?
Ru3 C7 1.903(12) . ?
Ru3 C8 1.970(11) . ?
Ru3 C14 2.079(10) . ?
O3 C3 1.132(13) . ?
N3 C25 1.393(14) . ?
N3 C29 1.391(15) . ?
C4 O4 1.133(13) . ?
C5 O5 1.163(12) . ?
C6 O8 1.149(14) . ?
O6 C7 1.138(14) . ?
O7 C8 1.117(13) . ?
C9 C10 1.417(13) . ?
C9 C15 1.481(13) . ?
C10 H10 1.0000 . ?
C10 C11 1.428(13) . ?
C12 C11 1.465(13) . ?
C12 C13 1.480(12) . ?
C12 C20 1.490(12) . ?
C11 H11 1.0000 . ?
C14 C13 1.405(14) . ?
C14 C25 1.493(14) . ?
C13 H13 1.0000 . ?
C15 C16 1.376(14) . ?
C16 H16 0.9500 . ?
C16 C17 1.378(15) . ?
C17 H17 0.9500 . ?
C17 C18 1.367(16) . ?
C18 H18 0.9500 . ?
C18 C19 1.344(16) . ?
C19 H19 0.9500 . ?
C20 C21 1.406(14) . ?
C21 H21 0.9500 . ?
C21 C22 1.365(15) . ?
C22 H22 0.9500 . ?
C22 C23 1.382(17) . ?
C23 H23 0.9500 . ?
C23 C24 1.362(16) . ?
C24 H24 0.9500 . ?
C25 C26 1.320(15) . ?
C26 H26 0.9500 . ?
C26 C27 1.324(17) . ?
C27 H27 0.9500 . ?
C27 C28 1.379(19) . ?
C28 H28 0.9500 . ?
C28 C29 1.354(18) . ?
C29 H29 0.9500 . ?
